data_8000257
loop_
_publ_author_name
'Sui, Qi'
'Yang, Ning-Ning'
'Gong, Teng'
'Li, Peng'
'Yuan, Ye'
'Gao, En-Qing'
'Wang, Lin'

_publ_section_title
;
 Impact of Lattice Water on Solid-State Electron Transfer in Viologen
 Pseudopolymorphs: Modulation of Photo- and Piezochromism.
;
_journal_issue 21
_journal_name_full 'The journal of physical chemistry letters'
_journal_page_first 5450
_journal_page_last 5455
_journal_paper_doi 10.1021/acs.jpclett.7b02452
_journal_volume 8
_journal_year 2017
_chemical_formula_sum 'C24 H20 N2 O6'
_chemical_formula_weight 432.42
_space_group_crystal_system monoclinic
_space_group_IT_number 15
_space_group_name_Hall '-C 2yc'
_space_group_name_H-M_alt 'C 1 2/c 1'
_symmetry_space_group_name_Hall '-C 2yc'
_symmetry_space_group_name_H-M 'C 1 2/c 1'
_atom_sites_solution_hydrogens mixed
_atom_sites_solution_primary direct
_atom_sites_solution_secondary difmap
_audit_creation_method SHELXL-2014
_cell_angle_alpha 90
_cell_angle_beta 98.0640(10)
_cell_angle_gamma 90
_cell_formula_units_Z 4
_cell_length_a 19.3111(7)
_cell_length_b 7.5939(3)
_cell_length_c 13.4476(5)
_cell_measurement_reflns_used 2980
_cell_measurement_temperature 296(2)
_cell_measurement_theta_max 26.88
_cell_measurement_theta_min 2.89
_cell_volume 1952.54(13)
_computing_cell_refinement 'Bruker SMART'
_computing_data_collection 'Bruker SMART'
_computing_data_reduction 'Bruker SAINT'
_computing_molecular_graphics 'Bruker SHELXTL'
_computing_publication_material 'Bruker SHELXTL'
_computing_structure_refinement 'SHELXL-2014 (Sheldrick, 2014)'
_computing_structure_solution 'Bruker SHELXTL'
_diffrn_ambient_temperature 296(2)
_diffrn_measured_fraction_theta_full 0.996
_diffrn_measured_fraction_theta_max 0.958
_diffrn_measurement_device_type 'CCD area detector'
_diffrn_measurement_method 'phi and omega scans'
_diffrn_radiation_type MoK\a
_diffrn_radiation_wavelength 0.71073
_diffrn_reflns_av_R_equivalents 0.0352
_diffrn_reflns_av_unetI/netI 0.0279
_diffrn_reflns_Laue_measured_fraction_full 0.996
_diffrn_reflns_Laue_measured_fraction_max 0.958
_diffrn_reflns_limit_h_max 25
_diffrn_reflns_limit_h_min -25
_diffrn_reflns_limit_k_max 9
_diffrn_reflns_limit_k_min -10
_diffrn_reflns_limit_l_max 17
_diffrn_reflns_limit_l_min -17
_diffrn_reflns_number 12987
_diffrn_reflns_point_group_measured_fraction_full 0.996
_diffrn_reflns_point_group_measured_fraction_max 0.958
_diffrn_reflns_theta_full 25.242
_diffrn_reflns_theta_max 28.355
_diffrn_reflns_theta_min 2.130
_diffrn_source 'fine-focus sealed tube'
_exptl_absorpt_coefficient_mu 0.107
_exptl_absorpt_correction_T_max 0.7457
_exptl_absorpt_correction_T_min 0.6889
_exptl_absorpt_correction_type multi-scan
_exptl_absorpt_process_details SADABS
_exptl_crystal_colour YELLOW
_exptl_crystal_density_diffrn 1.471
_exptl_crystal_density_method 'not measured'
_exptl_crystal_description prism
_exptl_crystal_F_000 904
_exptl_crystal_size_max 0.40
_exptl_crystal_size_mid 0.35
_exptl_crystal_size_min 0.32
_refine_diff_density_max 0.300
_refine_diff_density_min -0.242
_refine_diff_density_rms 0.052
_refine_ls_extinction_method none
_refine_ls_goodness_of_fit_ref 1.045
_refine_ls_hydrogen_treatment mixed
_refine_ls_matrix_type full
_refine_ls_number_parameters 153
_refine_ls_number_reflns 2330
_refine_ls_number_restraints 0
_refine_ls_restrained_S_all 1.045
_refine_ls_R_factor_all 0.0716
_refine_ls_R_factor_gt 0.0474
_refine_ls_shift/su_max 0.000
_refine_ls_shift/su_mean 0.000
_refine_ls_structure_factor_coef Fsqd
_refine_ls_weighting_details 'w=1/[\s^2^(Fo^2^)+(0.0862P)^2^+0.9861P] where P=(Fo^2^+2Fc^2^)/3'
_refine_ls_weighting_scheme calc
_refine_ls_wR_factor_gt 0.1299
_refine_ls_wR_factor_ref 0.1552
_reflns_Friedel_coverage 0.000
_reflns_number_gt 1705
_reflns_number_total 2330
_reflns_threshold_expression 'I > 2\s(I)'
_cod_data_source_file jz7b02452_si_006.cif
_cod_data_source_block 2_2H2O
_cod_depositor_comments 'Adding full bibliography for 8000253--8000257.cif.'
_cod_database_code 8000257
_shelx_space_group_comment
;
The symmetry employed for this shelxl refinement is uniquely defined
by the following loop, which should always be used as a source of
symmetry information in preference to the above space-group names.
They are only intended as comments.
;
_shelx_estimated_absorpt_t_min 0.6889
_shelx_estimated_absorpt_t_max 0.7457
_shelxl_version_number 2014-3

loop_
_space_group_symop_operation_xyz
'x, y, z'
'-x, y, -z+1/2'
'x+1/2, y+1/2, z'
'-x+1/2, y+1/2, -z+1/2'
'-x, -y, -z'
'x, -y, z-1/2'
'-x+1/2, -y+1/2, -z'
'x+1/2, -y+1/2, z-1/2'

loop_
_atom_site_label
_atom_site_type_symbol
_atom_site_fract_x
_atom_site_fract_y
_atom_site_fract_z
_atom_site_U_iso_or_equiv
_atom_site_adp_type
_atom_site_occupancy
_atom_site_site_symmetry_order
_atom_site_calc_flag
_atom_site_refinement_flags_posn
_atom_site_refinement_flags_adp
C1 C -0.10437(10) 0.5530(2) 0.32235(14) 0.0344(4) Uani 1 1 d . .
C2 C -0.04740(9) 0.4171(2) 0.35487(13) 0.0284(4) Uani 1 1 d . .
C3 C -0.06188(9) 0.2385(2) 0.35117(14) 0.0322(4) Uani 1 1 d . .
H3A H -0.1072 0.2001 0.3295 0.039 Uiso 1 1 calc R U
C4 C -0.00953(9) 0.1164(2) 0.37942(14) 0.0315(4) Uani 1 1 d . .
H4A H -0.0192 -0.0036 0.3773 0.038 Uiso 1 1 calc R U
C5 C 0.05764(8) 0.1771(2) 0.41100(12) 0.0270(4) Uani 1 1 d . .
C6 C 0.07330(9) 0.3538(2) 0.41590(14) 0.0312(4) Uani 1 1 d . .
H6A H 0.1186 0.3921 0.4380 0.037 Uiso 1 1 calc R U
C7 C 0.02003(9) 0.4736(2) 0.38715(14) 0.0316(4) Uani 1 1 d . .
H7A H 0.0298 0.5936 0.3896 0.038 Uiso 1 1 calc R U
C8 C 0.12086(9) -0.0860(2) 0.37590(14) 0.0323(4) Uani 1 1 d . .
H8A H 0.0898 -0.0990 0.3169 0.039 Uiso 1 1 calc R U
C9 C 0.17380(9) -0.2050(2) 0.39920(14) 0.0322(4) Uani 1 1 d . .
H9A H 0.1782 -0.2993 0.3564 0.039 Uiso 1 1 calc R U
C10 C 0.22113(8) -0.1860(2) 0.48660(12) 0.0264(4) Uani 1 1 d . .
C11 C 0.21254(9) -0.0432(2) 0.54792(14) 0.0349(4) Uani 1 1 d . .
H11A H 0.2436 -0.0263 0.6066 0.042 Uiso 1 1 calc R U
C12 C 0.15839(9) 0.0739(2) 0.52267(14) 0.0334(4) Uani 1 1 d . .
H12A H 0.1529 0.1692 0.5643 0.040 Uiso 1 1 calc R U
N1 N 0.11342(7) 0.05021(17) 0.43789(11) 0.0270(3) Uani 1 1 d . .
O1 O -0.16528(8) 0.49603(19) 0.29623(15) 0.0598(5) Uani 1 1 d . .
O2 O -0.08702(7) 0.71021(16) 0.32352(11) 0.0420(4) Uani 1 1 d . .
O3 O -0.28139(10) 0.7037(3) 0.31889(16) 0.0626(5) Uani 1 1 d . .
H3B H -0.2445(17) 0.662(4) 0.308(2) 0.071(9) Uiso 1 1 d . .
H3C H -0.2900(14) 0.782(4) 0.276(2) 0.060(9) Uiso 1 1 d . .

loop_
_atom_site_aniso_label
_atom_site_aniso_U_11
_atom_site_aniso_U_22
_atom_site_aniso_U_33
_atom_site_aniso_U_23
_atom_site_aniso_U_13
_atom_site_aniso_U_12
C1 0.0360(10) 0.0342(10) 0.0327(10) 0.0014(7) 0.0037(8) 0.0114(7)
C2 0.0304(9) 0.0287(8) 0.0258(9) 0.0027(7) 0.0029(7) 0.0077(7)
C3 0.0254(8) 0.0311(9) 0.0389(10) 0.0030(7) 0.0002(7) 0.0032(6)
C4 0.0305(9) 0.0230(8) 0.0396(10) 0.0021(7) 0.0002(8) 0.0031(6)
C5 0.0264(8) 0.0264(8) 0.0273(9) 0.0018(6) 0.0011(7) 0.0067(6)
C6 0.0270(8) 0.0294(9) 0.0356(10) -0.0023(7) -0.0008(7) 0.0023(6)
C7 0.0347(9) 0.0253(8) 0.0342(10) 0.0002(7) 0.0028(8) 0.0037(7)
C8 0.0300(9) 0.0318(9) 0.0323(10) -0.0046(7) -0.0053(7) 0.0056(7)
C9 0.0322(9) 0.0277(9) 0.0343(10) -0.0070(7) -0.0041(8) 0.0070(7)
C10 0.0232(8) 0.0252(8) 0.0299(9) -0.0007(6) 0.0001(7) 0.0027(6)
C11 0.0323(9) 0.0359(9) 0.0333(10) -0.0084(8) -0.0070(8) 0.0104(7)
C12 0.0344(9) 0.0317(9) 0.0321(10) -0.0079(7) -0.0023(8) 0.0095(7)
N1 0.0251(7) 0.0259(7) 0.0288(8) -0.0002(6) -0.0002(6) 0.0058(5)
O1 0.0324(8) 0.0418(8) 0.1011(15) 0.0021(9) -0.0055(8) 0.0122(6)
O2 0.0508(8) 0.0285(7) 0.0450(8) 0.0020(6) 0.0011(6) 0.0129(6)
O3 0.0476(10) 0.0619(12) 0.0811(14) 0.0115(10) 0.0185(9) 0.0115(9)

loop_
_atom_type_symbol
_atom_type_description
_atom_type_scat_dispersion_real
_atom_type_scat_dispersion_imag
_atom_type_scat_source
C C 0.0033 0.0016 'International Tables Vol C Tables 4.2.6.8 and 6.1.1.4'
H H 0.0000 0.0000 'International Tables Vol C Tables 4.2.6.8 and 6.1.1.4'
N N 0.0061 0.0033 'International Tables Vol C Tables 4.2.6.8 and 6.1.1.4'
O O 0.0106 0.0060 'International Tables Vol C Tables 4.2.6.8 and 6.1.1.4'

loop_
_geom_angle_atom_site_label_1
_geom_angle_atom_site_label_2
_geom_angle_atom_site_label_3
_geom_angle
_geom_angle_site_symmetry_3
O2 C1 O1 125.19(16) .
O2 C1 C2 117.69(16) .
O1 C1 C2 117.12(16) .
C7 C2 C3 119.47(15) .
C7 C2 C1 119.32(15) .
C3 C2 C1 121.20(16) .
C4 C3 C2 120.67(16) .
C3 C4 C5 118.51(16) .
C6 C5 C4 121.95(15) .
C6 C5 N1 119.01(15) .
C4 C5 N1 119.03(15) .
C5 C6 C7 118.51(16) .
C2 C7 C6 120.89(16) .
N1 C8 C9 120.42(16) .
C8 C9 C10 120.41(16) .
C11 C10 C9 117.66(15) .
C11 C10 C10 121.05(19) 7_546
C9 C10 C10 121.29(18) 7_546
C12 C11 C10 120.53(16) .
N1 C12 C11 120.01(16) .
C12 N1 C8 120.95(14) .
C12 N1 C5 119.38(14) .
C8 N1 C5 119.62(14) .

loop_
_geom_bond_atom_site_label_1
_geom_bond_atom_site_label_2
_geom_bond_distance
_geom_bond_site_symmetry_2
C1 O2 1.239(2) .
C1 O1 1.256(2) .
C1 C2 1.527(2) .
C2 C7 1.382(2) .
C2 C3 1.385(2) .
C3 C4 1.385(2) .
C4 C5 1.386(2) .
C5 C6 1.375(2) .
C5 N1 1.453(2) .
C6 C7 1.387(2) .
C8 N1 1.349(2) .
C8 C9 1.368(2) .
C9 C10 1.391(2) .
C10 C11 1.387(2) .
C10 C10 1.485(3) 7_546
C11 C12 1.378(2) .
C12 N1 1.345(2) .

loop_
_geom_hbond_atom_site_label_D
_geom_hbond_atom_site_label_H
_geom_hbond_atom_site_label_A
_geom_hbond_distance_DH
_geom_hbond_distance_HA
_geom_hbond_distance_DA
_geom_hbond_angle_DHA
_geom_hbond_site_symmetry_A
C4 H4A O2 0.93 2.59 3.465(2) 157.5 1_545
C8 H8A O2 0.93 2.37 3.086(2) 133.1 2_545
C9 H9A O1 0.93 2.56 3.459(3) 163.2 2_545
C12 H12A O2 0.93 2.30 3.109(2) 145.6 5_566
O3 H3B O1 0.81(3) 2.01(3) 2.793(2) 163(3) .
O3 H3C O1 0.83(3) 2.02(3) 2.817(3) 160(3) 4_455
